data_4501328
loop_
_publ_author_name
'Yang, Yan'
'Du, Peng'
'Ma, Jian-Fang'
'Kan, Wei-Qiu'
'Liu, Bo'
'Yang, Jin'

_publ_section_title
;
 A Series of Metal--Organic Frameworks Based on Different Salicylic
 Derivatives and 1,1&#x2032;-(1,4-Butanediyl)bis(imidazole) Ligand:
 Syntheses, Structures, and Luminescent Properties
;
_journal_issue 12
_journal_name_full 'Crystal Growth &amp; Design'
_journal_page_first 5540
_journal_paper_doi 10.1021/cg201118x
_journal_volume 11
_journal_year 2011
_chemical_formula_moiety 'C24 H22 N4 O6 Zn2, H2O'
_chemical_formula_sum 'C24 H24 N4 O7 Zn2'
_chemical_formula_weight 611.21
_chemical_name_systematic
;
 ?
;
_space_group_IT_number 14
_symmetry_cell_setting monoclinic
_symmetry_space_group_name_Hall '-P 2yn'
_symmetry_space_group_name_H-M 'P 1 21/n 1'
_atom_sites_solution_hydrogens geom
_atom_sites_solution_primary direct
_atom_sites_solution_secondary difmap
_audit_creation_method SHELXL-97
_cell_angle_alpha 90.00
_cell_angle_beta 106.623(4)
_cell_angle_gamma 90.00
_cell_formula_units_Z 4
_cell_length_a 11.2517(4)
_cell_length_b 13.7154(4)
_cell_length_c 16.8141(6)
_cell_measurement_reflns_used 3262
_cell_measurement_temperature 293(2)
_cell_measurement_theta_max 29.1521
_cell_measurement_theta_min 3.0657
_cell_volume 2486.34(15)
_computing_cell_refinement CrysAlis
_computing_data_collection 'CrysAlis (Oxford Diffraction, 2006)'
_computing_data_reduction CrysAlis
_computing_structure_refinement 'SHELXL-97 (Sheldrick, 2008)'
_computing_structure_solution 'SHELXS-97 (Sheldrick, 1997)'
_diffrn_ambient_temperature 293(2)
_diffrn_detector_area_resol_mean 10.0
_diffrn_measured_fraction_theta_full 0.995
_diffrn_measured_fraction_theta_max 0.995
_diffrn_measurement_device_type 'Oxford Diffraction Gemini R Ultra'
_diffrn_measurement_method '\w scan'
_diffrn_radiation_monochromator graphite
_diffrn_radiation_source 'fine-focus sealed tube'
_diffrn_radiation_type MoK\a
_diffrn_radiation_wavelength 0.71073
_diffrn_reflns_av_R_equivalents 0.0352
_diffrn_reflns_av_sigmaI/netI 0.1005
_diffrn_reflns_limit_h_max 11
_diffrn_reflns_limit_h_min -13
_diffrn_reflns_limit_k_max 13
_diffrn_reflns_limit_k_min -16
_diffrn_reflns_limit_l_max 20
_diffrn_reflns_limit_l_min -18
_diffrn_reflns_number 9714
_diffrn_reflns_theta_full 25.00
_diffrn_reflns_theta_max 25.02
_diffrn_reflns_theta_min 3.07
_exptl_absorpt_coefficient_mu 1.982
_exptl_absorpt_correction_T_max 1.00000
_exptl_absorpt_correction_T_min 0.97781
_exptl_absorpt_correction_type multi-scan
_exptl_absorpt_process_details
;
CrysAlis (Oxford Diffraction, 2006)
;
_exptl_crystal_colour colorless
_exptl_crystal_density_diffrn 1.633
_exptl_crystal_density_method 'not measured'
_exptl_crystal_description block
_exptl_crystal_F_000 1248
_exptl_crystal_size_max 0.24
_exptl_crystal_size_mid 0.18
_exptl_crystal_size_min 0.16
_refine_diff_density_max 0.355
_refine_diff_density_min -0.298
_refine_diff_density_rms 0.060
_refine_ls_extinction_method none
_refine_ls_goodness_of_fit_ref 0.776
_refine_ls_hydrogen_treatment mixed
_refine_ls_matrix_type full
_refine_ls_number_parameters 349
_refine_ls_number_reflns 4375
_refine_ls_number_restraints 0
_refine_ls_restrained_S_all 0.776
_refine_ls_R_factor_all 0.0612
_refine_ls_R_factor_gt 0.0308
_refine_ls_shift/su_max 0.001
_refine_ls_shift/su_mean 0.000
_refine_ls_structure_factor_coef Fsqd
_refine_ls_weighting_details 'calc w=1/[\s^2^(Fo^2^)+(0.0195P)^2^+0.0000P] where P=(Fo^2^+2Fc^2^)/3'
_refine_ls_weighting_scheme calc
_refine_ls_wR_factor_gt 0.0521
_refine_ls_wR_factor_ref 0.0544
_reflns_number_gt 2616
_reflns_number_total 4375
_reflns_threshold_expression >2\s(I)
_cod_data_source_file cg201118x_si_002.cif
_cod_data_source_block Compound-1
_cod_original_cell_volume 2486.34(14)
_cod_database_code 4501328

loop_
_symmetry_equiv_pos_as_xyz
'x, y, z'
'-x+1/2, y+1/2, -z+1/2'
'-x, -y, -z'
'x-1/2, -y-1/2, z-1/2'

loop_
_atom_site_label
_atom_site_type_symbol
_atom_site_fract_x
_atom_site_fract_y
_atom_site_fract_z
_atom_site_U_iso_or_equiv
_atom_site_adp_type
_atom_site_occupancy
_atom_site_symmetry_multiplicity
_atom_site_calc_flag
_atom_site_refinement_flags
Zn1 Zn 0.02848(3) 0.11460(3) 0.72396(3) 0.03281(12) Uani 1 1 d .
Zn2 Zn 0.24242(3) 0.33368(2) 0.75713(2) 0.03047(12) Uani 1 1 d .
C1 C -0.2234(3) 0.1228(2) 0.5985(2) 0.0380(9) Uani 1 1 d .
H1 H -0.2575 0.1640 0.6300 0.046 Uiso 1 1 calc R
C2 C -0.2048(3) 0.0320(3) 0.4975(2) 0.0472(10) Uani 1 1 d .
H2 H -0.2209 -0.0010 0.4473 0.057 Uiso 1 1 calc R
C3 C -0.0985(3) 0.0308(2) 0.5596(2) 0.0434(10) Uani 1 1 d .
H3 H -0.0279 -0.0043 0.5593 0.052 Uiso 1 1 calc R
C4 C -0.4121(3) 0.1139(3) 0.4765(2) 0.0573(12) Uani 1 1 d .
H4A H -0.4136 0.1426 0.4235 0.069 Uiso 1 1 calc R
H4B H -0.4448 0.1615 0.5073 0.069 Uiso 1 1 calc R
C5 C -0.4945(3) 0.0239(3) 0.4616(2) 0.0568(11) Uani 1 1 d .
H5A H -0.5767 0.0422 0.4278 0.068 Uiso 1 1 calc R
H5B H -0.4616 -0.0231 0.4302 0.068 Uiso 1 1 calc R
C6 C 0.2955(3) 0.1925(2) 0.9009(2) 0.0382(9) Uani 1 1 d .
H6 H 0.2189 0.1620 0.8813 0.046 Uiso 1 1 calc R
C7 C 0.4778(4) 0.2292(3) 0.9786(3) 0.0651(14) Uani 1 1 d .
H7 H 0.5502 0.2315 1.0225 0.078 Uiso 1 1 calc R
C8 C 0.4501(3) 0.2859(2) 0.9103(3) 0.0581(12) Uani 1 1 d .
H8 H 0.5024 0.3322 0.8979 0.070 Uiso 1 1 calc R
C9 C 0.3737(4) 0.0840(3) 1.0262(2) 0.0645(12) Uani 1 1 d .
C10 C 0.495(4) 0.0190(9) 1.0386(11) 0.064(6) Uani 0.40 1 d P
C10' C 0.4307(10) -0.0067(9) 0.9964(15) 0.057(3) Uani 0.60 1 d P
C11 C -0.0550(3) 0.3984(2) 0.74965(19) 0.0289(8) Uani 1 1 d .
C12 C 0.0370(3) 0.4707(2) 0.75406(19) 0.0318(8) Uani 1 1 d .
C13 C -0.0039(3) 0.5681(2) 0.7436(2) 0.0460(10) Uani 1 1 d .
H13 H 0.0543 0.6172 0.7470 0.055 Uiso 1 1 calc R
C14 C -0.1253(4) 0.5930(3) 0.7286(3) 0.0580(12) Uani 1 1 d .
H14 H -0.1483 0.6582 0.7212 0.070 Uiso 1 1 calc R
C15 C -0.2145(3) 0.5230(3) 0.7244(3) 0.0573(12) Uani 1 1 d .
H15 H -0.2973 0.5404 0.7145 0.069 Uiso 1 1 calc R
C16 C -0.1791(3) 0.4270(3) 0.7350(2) 0.0453(10) Uani 1 1 d .
H16 H -0.2392 0.3796 0.7324 0.054 Uiso 1 1 calc R
C17 C -0.0301(3) 0.2919(2) 0.75409(19) 0.0287(8) Uani 1 1 d .
C18 C 0.1143(3) -0.1170(2) 0.8887(2) 0.0306(8) Uani 1 1 d .
C19 C 0.1891(3) -0.2019(2) 0.8984(2) 0.0286(8) Uani 1 1 d .
C20 C 0.2051(3) -0.2563(2) 0.9712(2) 0.0389(9) Uani 1 1 d .
H20 H 0.2527 -0.3127 0.9783 0.047 Uiso 1 1 calc R
C21 C 0.1539(3) -0.2297(2) 1.0316(2) 0.0488(10) Uani 1 1 d .
H21 H 0.1687 -0.2671 1.0796 0.059 Uiso 1 1 calc R
C22 C 0.0797(4) -0.1478(3) 1.0227(3) 0.0623(12) Uani 1 1 d .
H22 H 0.0434 -0.1297 1.0637 0.075 Uiso 1 1 calc R
C23 C 0.0614(3) -0.0940(3) 0.9514(2) 0.0518(10) Uani 1 1 d .
H23 H 0.0108 -0.0392 0.9448 0.062 Uiso 1 1 calc R
C24 C 0.0897(3) -0.0528(2) 0.8149(2) 0.0311(8) Uani 1 1 d .
N1 N -0.1094(2) 0.08850(18) 0.62300(16) 0.0336(7) Uani 1 1 d .
N2 N -0.2841(2) 0.0910(2) 0.52256(18) 0.0401(8) Uani 1 1 d .
N3 N 0.3331(2) 0.26444(18) 0.86227(17) 0.0353(7) Uani 1 1 d .
N4 N 0.3802(3) 0.1683(2) 0.97158(17) 0.0440(8) Uani 1 1 d .
O1 O 0.07400(18) 0.25868(13) 0.74744(14) 0.0337(6) Uani 1 1 d .
O2 O -0.1100(2) 0.23301(16) 0.76043(15) 0.0457(7) Uani 1 1 d .
O3 O 0.15722(18) 0.45401(14) 0.76990(14) 0.0391(6) Uani 1 1 d .
O4 O 0.05179(19) 0.03434(15) 0.82242(13) 0.0353(6) Uani 1 1 d .
O5 O 0.10530(18) -0.08065(14) 0.74765(14) 0.0326(5) Uani 1 1 d .
O6 O 0.2489(2) -0.23007(14) 0.84531(14) 0.0416(6) Uani 1 1 d .
O1W O 0.1732(2) 0.09533(16) 0.67722(17) 0.0398(7) Uani 1 1 d .
H1A H 0.197(3) 0.144(3) 0.667(2) 0.060 Uiso 1 1 d .
H1B H 0.229(3) 0.056(2) 0.692(2) 0.060 Uiso 1 1 d .

loop_
_atom_site_aniso_label
_atom_site_aniso_U_11
_atom_site_aniso_U_22
_atom_site_aniso_U_33
_atom_site_aniso_U_23
_atom_site_aniso_U_13
_atom_site_aniso_U_12
Zn1 0.0333(2) 0.0289(2) 0.0336(3) 0.0004(2) 0.00525(19) -0.00101(18)
Zn2 0.0309(2) 0.0267(2) 0.0348(3) 0.0020(2) 0.01105(18) 0.00119(18)
C1 0.034(2) 0.042(2) 0.038(2) -0.0011(18) 0.0113(18) 0.0028(17)
C2 0.049(3) 0.055(2) 0.035(2) -0.013(2) 0.008(2) -0.003(2)
C3 0.039(2) 0.047(2) 0.044(3) -0.009(2) 0.012(2) 0.0096(18)
C4 0.039(2) 0.063(3) 0.053(3) 0.021(2) -0.014(2) -0.007(2)
C5 0.035(2) 0.078(3) 0.047(3) 0.013(2) -0.005(2) -0.006(2)
C6 0.035(2) 0.043(2) 0.034(2) -0.0008(18) 0.0042(19) -0.0059(18)
C7 0.050(3) 0.048(3) 0.072(4) 0.008(2) -0.023(2) 0.000(2)
C8 0.046(3) 0.032(2) 0.079(3) 0.013(2) -0.009(2) -0.005(2)
C9 0.085(3) 0.061(3) 0.049(3) 0.032(2) 0.024(2) 0.012(3)
C10 0.104(19) 0.032(7) 0.053(11) 0.014(6) 0.017(13) -0.001(9)
C10' 0.043(7) 0.043(6) 0.085(10) 0.027(6) 0.020(8) 0.004(5)
C11 0.0275(19) 0.032(2) 0.026(2) -0.0058(15) 0.0067(15) 0.0023(17)
C12 0.037(2) 0.031(2) 0.029(2) -0.0022(16) 0.0105(18) 0.0076(17)
C13 0.043(2) 0.034(2) 0.061(3) 0.0041(19) 0.014(2) 0.0034(19)
C14 0.055(3) 0.042(2) 0.079(3) 0.007(2) 0.021(2) 0.020(2)
C15 0.036(2) 0.062(3) 0.074(3) 0.003(2) 0.017(2) 0.024(2)
C16 0.034(2) 0.052(2) 0.052(3) -0.009(2) 0.0155(19) 0.0015(19)
C17 0.026(2) 0.037(2) 0.021(2) -0.0004(15) 0.0044(17) -0.0008(17)
C18 0.037(2) 0.0274(17) 0.031(2) -0.0011(17) 0.0154(17) -0.0007(16)
C19 0.0314(19) 0.0261(18) 0.030(2) -0.0011(16) 0.0105(17) -0.0043(16)
C20 0.047(2) 0.0251(19) 0.045(3) 0.0085(18) 0.014(2) 0.0084(17)
C21 0.068(3) 0.037(2) 0.043(3) 0.011(2) 0.019(2) 0.001(2)
C22 0.102(4) 0.054(3) 0.047(3) 0.007(2) 0.048(3) 0.019(2)
C23 0.070(3) 0.041(2) 0.056(3) 0.006(2) 0.035(2) 0.017(2)
C24 0.0257(19) 0.033(2) 0.035(2) -0.0007(18) 0.0084(17) -0.0026(16)
N1 0.0306(17) 0.0374(16) 0.0313(18) -0.0054(14) 0.0062(14) -0.0001(14)
N2 0.0350(17) 0.0463(18) 0.033(2) -0.0024(15) 0.0004(15) -0.0046(15)
N3 0.0301(17) 0.0314(16) 0.0380(19) 0.0059(14) -0.0003(14) -0.0037(13)
N4 0.0479(19) 0.0420(18) 0.034(2) 0.0020(16) -0.0014(16) -0.0013(17)
O1 0.0279(13) 0.0283(12) 0.0459(16) -0.0011(11) 0.0123(11) 0.0025(11)
O2 0.0364(14) 0.0447(15) 0.0591(18) -0.0047(13) 0.0185(13) -0.0070(12)
O3 0.0252(13) 0.0258(12) 0.0655(18) -0.0019(11) 0.0118(12) 0.0028(10)
O4 0.0461(14) 0.0264(12) 0.0354(15) 0.0045(11) 0.0152(12) 0.0108(11)
O5 0.0338(13) 0.0350(13) 0.0295(15) 0.0006(11) 0.0099(11) 0.0026(11)
O6 0.0562(15) 0.0328(13) 0.0461(17) 0.0077(12) 0.0311(13) 0.0110(11)
O1W 0.0375(15) 0.0278(15) 0.0550(17) 0.0040(13) 0.0145(13) 0.0032(12)

loop_
_atom_type_symbol
_atom_type_description
_atom_type_scat_dispersion_real
_atom_type_scat_dispersion_imag
_atom_type_scat_source
C C 0.0033 0.0016 'International Tables Vol C Tables 4.2.6.8 and 6.1.1.4'
H H 0.0000 0.0000 'International Tables Vol C Tables 4.2.6.8 and 6.1.1.4'
N N 0.0061 0.0033 'International Tables Vol C Tables 4.2.6.8 and 6.1.1.4'
O O 0.0106 0.0060 'International Tables Vol C Tables 4.2.6.8 and 6.1.1.4'
Zn Zn 0.2839 1.4301 'International Tables Vol C Tables 4.2.6.8 and 6.1.1.4'

loop_
_geom_angle_atom_site_label_1
_geom_angle_atom_site_label_2
_geom_angle_atom_site_label_3
_geom_angle
_geom_angle_site_symmetry_1
_geom_angle_site_symmetry_3
O4 Zn1 N1 120.71(10) . .
O4 Zn1 O1W 109.30(9) . .
N1 Zn1 O1W 99.45(11) . .
O4 Zn1 O1 114.61(9) . .
N1 Zn1 O1 115.53(10) . .
O1W Zn1 O1 90.93(9) . .
O4 Zn1 O2 95.91(9) . .
N1 Zn1 O2 86.32(9) . .
O1W Zn1 O2 145.82(9) . .
O1 Zn1 O2 56.93(8) . .
O3 Zn2 O6 128.61(10) . 2_556
O3 Zn2 N3 116.42(10) . .
O6 Zn2 N3 114.97(10) 2_556 .
O3 Zn2 O5 87.87(8) . 2_556
O6 Zn2 O5 88.26(9) 2_556 2_556
N3 Zn2 O5 94.79(10) . 2_556
O3 Zn2 O1 87.84(8) . .
O6 Zn2 O1 89.10(9) 2_556 .
N3 Zn2 O1 93.22(9) . .
O5 Zn2 O1 171.95(8) 2_556 .
N1 C1 N2 111.6(3) . .
N1 C1 H1 124.2 . .
N2 C1 H1 124.2 . .
C3 C2 N2 106.5(3) . .
C3 C2 H2 126.7 . .
N2 C2 H2 126.7 . .
C2 C3 N1 109.9(3) . .
C2 C3 H3 125.0 . .
N1 C3 H3 125.0 . .
N2 C4 C5 112.0(3) . .
N2 C4 H4A 109.2 . .
C5 C4 H4A 109.2 . .
N2 C4 H4B 109.2 . .
C5 C4 H4B 109.2 . .
H4A C4 H4B 107.9 . .
C5 C5 C4 114.4(4) 3_456 .
C5 C5 H5A 108.7 3_456 .
C4 C5 H5A 108.7 . .
C5 C5 H5B 108.7 3_456 .
C4 C5 H5B 108.7 . .
H5A C5 H5B 107.6 . .
N3 C6 N4 112.1(3) . .
N3 C6 H6 123.9 . .
N4 C6 H6 123.9 . .
C8 C7 N4 107.3(3) . .
C8 C7 H7 126.4 . .
N4 C7 H7 126.4 . .
C7 C8 N3 109.2(3) . .
C7 C8 H8 125.4 . .
N3 C8 H8 125.4 . .
N4 C9 C10' 109.0(7) . .
N4 C9 C10 109.0(10) . .
C10' C9 C10 34.2(5) . .
C10' C10 C10' 94(2) . 3_657
C10' C10 C10 54.2(14) . 3_657
C10' C10 C10 39.9(15) 3_657 3_657
C10' C10 C9 70(3) . .
C10' C10 C9 136.7(13) 3_657 .
C10 C10 C9 112(3) 3_657 .
C10 C10' C10 86(2) . 3_657
C10 C10' C10' 49.1(19) . 3_657
C10 C10' C10' 36.7(10) 3_657 3_657
C10 C10' C9 75(3) . .
C10 C10' C9 134.8(11) 3_657 .
C10' C10' C9 112.5(18) 3_657 .
C16 C11 C12 119.2(3) . .
C16 C11 C17 116.6(3) . .
C12 C11 C17 124.1(3) . .
O3 C12 C13 118.0(3) . .
O3 C12 C11 125.3(3) . .
C13 C12 C11 116.7(3) . .
C14 C13 C12 122.5(3) . .
C14 C13 H13 118.7 . .
C12 C13 H13 118.7 . .
C13 C14 C15 120.9(3) . .
C13 C14 H14 119.6 . .
C15 C14 H14 119.6 . .
C16 C15 C14 118.9(3) . .
C16 C15 H15 120.6 . .
C14 C15 H15 120.6 . .
C15 C16 C11 121.9(3) . .
C15 C16 H16 119.1 . .
C11 C16 H16 119.1 . .
O2 C17 O1 118.5(3) . .
O2 C17 C11 121.0(3) . .
O1 C17 C11 120.4(3) . .
C23 C18 C19 118.0(3) . .
C23 C18 C24 118.9(3) . .
C19 C18 C24 123.1(3) . .
O6 C19 C20 118.2(3) . .
O6 C19 C18 124.3(3) . .
C20 C19 C18 117.5(3) . .
C21 C20 C19 122.5(3) . .
C21 C20 H20 118.8 . .
C19 C20 H20 118.8 . .
C20 C21 C22 120.8(4) . .
C20 C21 H21 119.6 . .
C22 C21 H21 119.6 . .
C23 C22 C21 117.8(4) . .
C23 C22 H22 121.1 . .
C21 C22 H22 121.1 . .
C22 C23 C18 123.5(3) . .
C22 C23 H23 118.3 . .
C18 C23 H23 118.3 . .
O5 C24 O4 120.6(3) . .
O5 C24 C18 122.2(3) . .
O4 C24 C18 117.2(3) . .
C1 N1 C3 105.1(3) . .
C1 N1 Zn1 131.2(2) . .
C3 N1 Zn1 123.6(2) . .
C1 N2 C2 106.8(3) . .
C1 N2 C4 126.3(3) . .
C2 N2 C4 126.8(3) . .
C6 N3 C8 105.1(3) . .
C6 N3 Zn2 129.4(2) . .
C8 N3 Zn2 125.5(2) . .
C6 N4 C7 106.2(3) . .
C6 N4 C9 126.3(3) . .
C7 N4 C9 127.2(3) . .
C17 O1 Zn1 100.03(18) . .
C17 O1 Zn2 129.40(19) . .
Zn1 O1 Zn2 130.57(10) . .
C17 O2 Zn1 83.15(19) . .
C12 O3 Zn2 129.16(19) . .
C24 O4 Zn1 114.2(2) . .
C24 O5 Zn2 122.2(2) . 2_546
C19 O6 Zn2 128.8(2) . 2_546
Zn1 O1W H1A 111(3) . .
Zn1 O1W H1B 127(3) . .
H1A O1W H1B 111(4) . .

loop_
_geom_bond_atom_site_label_1
_geom_bond_atom_site_label_2
_geom_bond_distance
_geom_bond_site_symmetry_2
Zn1 O4 1.942(2) .
Zn1 N1 1.977(2) .
Zn1 O1W 2.018(3) .
Zn1 O1 2.0512(19) .
Zn1 O2 2.447(2) .
Zn2 O3 1.951(2) .
Zn2 O6 1.959(2) 2_556
Zn2 N3 2.009(3) .
Zn2 O5 2.098(2) 2_556
Zn2 O1 2.121(2) .
C1 N1 1.317(4) .
C1 N2 1.337(4) .
C1 H1 0.9300 .
C2 C3 1.344(4) .
C2 N2 1.356(4) .
C2 H2 0.9300 .
C3 N1 1.361(4) .
C3 H3 0.9300 .
C4 N2 1.461(4) .
C4 C5 1.521(5) .
C4 H4A 0.9700 .
C4 H4B 0.9700 .
C5 C5 1.485(7) 3_456
C5 H5A 0.9700 .
C5 H5B 0.9700 .
C6 N3 1.317(4) .
C6 N4 1.335(4) .
C6 H6 0.9300 .
C7 C8 1.347(5) .
C7 N4 1.357(4) .
C7 H7 0.9300 .
C8 N3 1.365(4) .
C8 H8 0.9300 .
C9 N4 1.491(4) .
C9 C10' 1.55(2) .
C9 C10 1.59(4) .
C10 C10' 0.923(16) .
C10 C10' 1.17(2) 3_657
C10 C10 1.44(4) 3_657
C10' C10 1.17(2) 3_657
C10' C10' 1.54(2) 3_657
C11 C16 1.404(4) .
C11 C12 1.421(4) .
C11 C17 1.484(4) .
C12 O3 1.321(3) .
C12 C13 1.407(4) .
C13 C14 1.360(4) .
C13 H13 0.9300 .
C14 C15 1.376(5) .
C14 H14 0.9300 .
C15 C16 1.372(4) .
C15 H15 0.9300 .
C16 H16 0.9300 .
C17 O2 1.236(3) .
C17 O1 1.291(3) .
C18 C23 1.387(4) .
C18 C19 1.418(4) .
C18 C24 1.483(4) .
C19 O6 1.320(4) .
C19 C20 1.400(4) .
C20 C21 1.353(5) .
C20 H20 0.9300 .
C21 C22 1.382(5) .
C21 H21 0.9300 .
C22 C23 1.372(5) .
C22 H22 0.9300 .
C23 H23 0.9300 .
C24 O5 1.252(4) .
C24 O4 1.287(3) .
O5 Zn2 2.098(2) 2_546
O6 Zn2 1.959(2) 2_546
O1W H1A 0.75(3) .
O1W H1B 0.81(3) .

loop_
_geom_hbond_atom_site_label_D
_geom_hbond_atom_site_label_H
_geom_hbond_atom_site_label_A
_geom_hbond_distance_DH
_geom_hbond_distance_HA
_geom_hbond_distance_DA
_geom_hbond_angle_DHA
_geom_hbond_site_symmetry_A
O1W H1B O3 0.81(3) 1.88(3) 2.687(3) 173(4) 2_546
O1W H1A O6 0.75(3) 1.87(3) 2.615(3) 173(4) 2_556

loop_
_geom_torsion_atom_site_label_1
_geom_torsion_atom_site_label_2
_geom_torsion_atom_site_label_3
_geom_torsion_atom_site_label_4
_geom_torsion
_geom_torsion_site_symmetry_1
_geom_torsion_site_symmetry_4
N2 C2 C3 N1 -0.4(4) . .
N2 C4 C5 C5 62.1(6) . 3_456
N4 C7 C8 N3 3.0(5) . .
N4 C9 C10 C10' -96(2) . .
N4 C9 C10 C10' -22(5) . 3_657
C10' C9 C10 C10' 75(3) . 3_657
N4 C9 C10 C10 -61(3) . 3_657
C10' C9 C10 C10 35.5(14) . 3_657
C10' C10 C10' C10 0.000(4) 3_657 3_657
C9 C10 C10' C10 138.4(8) . 3_657
C10 C10 C10' C10' 0.000(9) 3_657 3_657
C9 C10 C10' C10' 138.4(8) . 3_657
C10' C10 C10' C9 -138.4(8) 3_657 .
C10 C10 C10' C9 -138.4(8) 3_657 .
N4 C9 C10' C10 96(2) . .
N4 C9 C10' C10 27(4) . 3_657
C10 C9 C10' C10 -69(3) . 3_657
N4 C9 C10' C10' 63(2) . 3_657
C10 C9 C10' C10' -32.9(11) . 3_657
C16 C11 C12 O3 177.9(3) . .
C17 C11 C12 O3 -6.3(5) . .
C16 C11 C12 C13 0.3(5) . .
C17 C11 C12 C13 176.1(3) . .
O3 C12 C13 C14 -178.8(3) . .
C11 C12 C13 C14 -1.0(5) . .
C12 C13 C14 C15 1.1(6) . .
C13 C14 C15 C16 -0.4(6) . .
C14 C15 C16 C11 -0.3(6) . .
C12 C11 C16 C15 0.3(5) . .
C17 C11 C16 C15 -175.8(3) . .
C16 C11 C17 O2 -13.3(5) . .
C12 C11 C17 O2 170.8(3) . .
C16 C11 C17 O1 163.4(3) . .
C12 C11 C17 O1 -12.5(5) . .
C23 C18 C19 O6 -177.2(3) . .
C24 C18 C19 O6 3.3(5) . .
C23 C18 C19 C20 -0.5(4) . .
C24 C18 C19 C20 180.0(3) . .
O6 C19 C20 C21 175.9(3) . .
C18 C19 C20 C21 -1.0(5) . .
C19 C20 C21 C22 1.7(5) . .
C20 C21 C22 C23 -0.8(6) . .
C21 C22 C23 C18 -0.7(6) . .
C19 C18 C23 C22 1.4(5) . .
C24 C18 C23 C22 -179.1(3) . .
C23 C18 C24 O5 -160.7(3) . .
C19 C18 C24 O5 18.8(5) . .
C23 C18 C24 O4 19.7(4) . .
C19 C18 C24 O4 -160.8(3) . .
N2 C1 N1 C3 -1.0(4) . .
N2 C1 N1 Zn1 175.5(2) . .
C2 C3 N1 C1 0.8(4) . .
C2 C3 N1 Zn1 -176.0(2) . .
O4 Zn1 N1 C1 91.3(3) . .
O1W Zn1 N1 C1 -149.5(3) . .
O1 Zn1 N1 C1 -53.8(3) . .
O2 Zn1 N1 C1 -3.4(3) . .
O4 Zn1 N1 C3 -92.8(3) . .
O1W Zn1 N1 C3 26.4(3) . .
O1 Zn1 N1 C3 122.1(3) . .
O2 Zn1 N1 C3 172.5(3) . .
N1 C1 N2 C2 0.8(4) . .
N1 C1 N2 C4 179.5(3) . .
C3 C2 N2 C1 -0.2(4) . .
C3 C2 N2 C4 -179.0(3) . .
C5 C4 N2 C1 -115.5(4) . .
C5 C4 N2 C2 63.1(5) . .
N4 C6 N3 C8 1.5(4) . .
N4 C6 N3 Zn2 -177.1(2) . .
C7 C8 N3 C6 -2.8(4) . .
C7 C8 N3 Zn2 175.9(3) . .
O3 Zn2 N3 C6 95.0(3) . .
O6 Zn2 N3 C6 -84.7(3) 2_556 .
O5 Zn2 N3 C6 -175.0(3) 2_556 .
O1 Zn2 N3 C6 5.8(3) . .
O3 Zn2 N3 C8 -83.3(3) . .
O6 Zn2 N3 C8 97.0(3) 2_556 .
O5 Zn2 N3 C8 6.7(3) 2_556 .
O1 Zn2 N3 C8 -172.5(3) . .
N3 C6 N4 C7 0.3(4) . .
N3 C6 N4 C9 -173.4(3) . .
C8 C7 N4 C6 -2.1(4) . .
C8 C7 N4 C9 171.6(4) . .
C10' C9 N4 C6 88.1(8) . .
C10 C9 N4 C6 124.3(10) . .
C10' C9 N4 C7 -84.4(8) . .
C10 C9 N4 C7 -48.2(10) . .
O2 C17 O1 Zn1 12.8(3) . .
C11 C17 O1 Zn1 -164.0(2) . .
O2 C17 O1 Zn2 -167.7(2) . .
C11 C17 O1 Zn2 15.4(4) . .
O4 Zn1 O1 C17 -87.35(19) . .
N1 Zn1 O1 C17 59.9(2) . .
O1W Zn1 O1 C17 160.87(19) . .
O2 Zn1 O1 C17 -6.74(17) . .
O4 Zn1 O1 Zn2 93.21(15) . .
N1 Zn1 O1 Zn2 -119.51(14) . .
O1W Zn1 O1 Zn2 -18.57(15) . .
O2 Zn1 O1 Zn2 173.81(18) . .
O3 Zn2 O1 C17 -3.4(3) . .
O6 Zn2 O1 C17 -132.1(3) 2_556 .
N3 Zn2 O1 C17 112.9(3) . .
O5 Zn2 O1 C17 -61.3(7) 2_556 .
O3 Zn2 O1 Zn1 175.84(15) . .
O6 Zn2 O1 Zn1 47.15(15) 2_556 .
N3 Zn2 O1 Zn1 -67.80(16) . .
O5 Zn2 O1 Zn1 118.0(6) 2_556 .
O1 C17 O2 Zn1 -10.6(3) . .
C11 C17 O2 Zn1 166.2(3) . .
O4 Zn1 O2 C17 122.60(19) . .
N1 Zn1 O2 C17 -116.9(2) . .
O1W Zn1 O2 C17 -15.5(3) . .
O1 Zn1 O2 C17 6.98(17) . .
C13 C12 O3 Zn2 -160.7(2) . .
C11 C12 O3 Zn2 21.8(5) . .
O6 Zn2 O3 C12 71.9(3) 2_556 .
N3 Zn2 O3 C12 -107.7(3) . .
O5 Zn2 O3 C12 158.0(3) 2_556 .
O1 Zn2 O3 C12 -15.2(3) . .
O5 C24 O4 Zn1 -1.9(4) . .
C18 C24 O4 Zn1 177.6(2) . .
N1 Zn1 O4 C24 70.5(2) . .
O1W Zn1 O4 C24 -43.7(2) . .
O1 Zn1 O4 C24 -144.0(2) . .
O2 Zn1 O4 C24 159.7(2) . .
O4 C24 O5 Zn2 139.0(2) . 2_546
C18 C24 O5 Zn2 -40.5(4) . 2_546
C20 C19 O6 Zn2 -175.0(2) . 2_546
C18 C19 O6 Zn2 1.7(4) . 2_546
